data_7156315
loop_
_publ_author_name
'Wen, Ke'
'Wu, Zhengxing'
'Chen, Buyun'
'Chen, Jianzhong'
'Zhang, Wanbin'

_publ_section_title
;
 Pd(ii)-Catalyzed aerobic 1,2-difunctionalization of conjugated dienes:
 efficient synthesis of morpholines and 2-morpholones.
;
_journal_issue 31
_journal_name_full 'Organic &amp; biomolecular chemistry'
_journal_page_first 5618
_journal_page_last 5625
_journal_paper_doi 10.1039/c8ob01291a
_journal_volume 16
_journal_year 2018
_chemical_absolute_configuration ad
_chemical_formula_moiety 'C13 H15 N O4 S'
_chemical_formula_sum 'C13 H15 N O4 S'
_chemical_formula_weight 281.32
_space_group_crystal_system monoclinic
_space_group_IT_number 4
_space_group_name_Hall 'P 2yb'
_space_group_name_H-M_alt 'P 1 21 1'
_symmetry_space_group_name_Hall 'P 2yb'
_symmetry_space_group_name_H-M 'P 1 21 1'
_atom_sites_solution_hydrogens geom
_audit_creation_method SHELXL-2014/7
_audit_update_record
;
2018-04-11 deposited with the CCDC.
2018-07-05 downloaded from the CCDC.
;
_cell_angle_alpha 90
_cell_angle_beta 104.012(5)
_cell_angle_gamma 90
_cell_formula_units_Z 2
_cell_length_a 10.8106(10)
_cell_length_b 5.4540(5)
_cell_length_c 11.7245(10)
_cell_measurement_reflns_used 4924
_cell_measurement_temperature 223(2)
_cell_measurement_theta_max 67.58
_cell_measurement_theta_min 3.89
_cell_volume 670.72(11)
_computing_structure_refinement 'SHELXL-2014/7 (Sheldrick, 2014)'
_diffrn_ambient_temperature 223(2)
_diffrn_measured_fraction_theta_full 0.955
_diffrn_measured_fraction_theta_max 0.953
_diffrn_measurement_device_type 'Bruker APEX-II CCD'
_diffrn_measurement_method '\f and \w scans'
_diffrn_radiation_type CuK\a
_diffrn_radiation_wavelength 1.54178
_diffrn_reflns_av_R_equivalents 0.0740
_diffrn_reflns_av_unetI/netI 0.0560
_diffrn_reflns_Laue_measured_fraction_full 0.955
_diffrn_reflns_Laue_measured_fraction_max 0.953
_diffrn_reflns_limit_h_max 13
_diffrn_reflns_limit_h_min -13
_diffrn_reflns_limit_k_max 6
_diffrn_reflns_limit_k_min -6
_diffrn_reflns_limit_l_max 14
_diffrn_reflns_limit_l_min -13
_diffrn_reflns_number 9166
_diffrn_reflns_point_group_measured_fraction_full 0.950
_diffrn_reflns_point_group_measured_fraction_max 0.948
_diffrn_reflns_theta_full 67.679
_diffrn_reflns_theta_max 68.403
_diffrn_reflns_theta_min 3.886
_exptl_absorpt_coefficient_mu 2.248
_exptl_crystal_colour colorless
_exptl_crystal_density_diffrn 1.393
_exptl_crystal_description blcok
_exptl_crystal_F_000 296
_exptl_crystal_size_max 0.180
_exptl_crystal_size_mid 0.160
_exptl_crystal_size_min 0.120
_exptl_transmission_factor_max 0.7531
_exptl_transmission_factor_min 0.6146
_refine_diff_density_max 0.376
_refine_diff_density_min -0.247
_refine_diff_density_rms 0.056
_refine_ls_abs_structure_details
;
 Refined as an inversion twin.
;
_refine_ls_abs_structure_Flack 0.20(5)
_refine_ls_extinction_method none
_refine_ls_goodness_of_fit_ref 1.100
_refine_ls_hydrogen_treatment constr
_refine_ls_matrix_type full
_refine_ls_number_parameters 174
_refine_ls_number_reflns 2305
_refine_ls_number_restraints 1
_refine_ls_restrained_S_all 1.099
_refine_ls_R_factor_all 0.0693
_refine_ls_R_factor_gt 0.0544
_refine_ls_shift/su_max 0.003
_refine_ls_shift/su_mean 0.000
_refine_ls_structure_factor_coef Fsqd
_refine_ls_weighting_details 'w=1/[\s^2^(Fo^2^)+(0.0790P)^2^+0.2079P] where P=(Fo^2^+2Fc^2^)/3'
_refine_ls_weighting_scheme calc
_refine_ls_wR_factor_gt 0.1414
_refine_ls_wR_factor_ref 0.1550
_reflns_Friedel_coverage 0.786
_reflns_Friedel_fraction_full 0.944
_reflns_Friedel_fraction_max 0.942
_reflns_number_gt 1882
_reflns_number_total 2305
_reflns_threshold_expression 'I > 2\s(I)'
_cod_data_source_file c8ob01291a2.cif
_cod_data_source_block b_a
_cod_depositor_comments 'Adding full bibliography for 7156313--7156318.cif.'
_cod_database_code 7156315
_shelx_shelxl_version_number 2014/7
_shelx_space_group_comment
;
The symmetry employed for this shelxl refinement is uniquely defined
by the following loop, which should always be used as a source of
symmetry information in preference to the above space-group names.
They are only intended as comments.
;
_shelx_estimated_absorpt_t_min 0.688
_shelx_estimated_absorpt_t_max 0.774

loop_
_space_group_symop_operation_xyz
'x, y, z'
'-x, y+1/2, -z'

loop_
_atom_site_label
_atom_site_type_symbol
_atom_site_fract_x
_atom_site_fract_y
_atom_site_fract_z
_atom_site_U_iso_or_equiv
_atom_site_adp_type
_atom_site_occupancy
_atom_site_site_symmetry_order
_atom_site_calc_flag
_atom_site_refinement_flags_posn
_atom_site_refinement_flags_adp
S1 S 0.43161(13) 0.7388(3) 0.69824(12) 0.0489(4) Uani 1 1 d . .
C1 C 0.5568(6) 0.5532(12) 0.7743(5) 0.0469(14) Uani 1 1 d . .
N1 N 0.3066(5) 0.5646(10) 0.6585(4) 0.0464(12) Uani 1 1 d . .
O1 O 0.4604(4) 0.8218(8) 0.5920(4) 0.0555(11) Uani 1 1 d . .
O2 O 0.4018(5) 0.9113(9) 0.7789(4) 0.0633(12) Uani 1 1 d . .
C2 C 0.6147(6) 0.3943(14) 0.7134(5) 0.0535(16) Uani 1 1 d . .
H2 H 0.5889 0.3878 0.6309 0.064 Uiso 1 1 calc R U
O4 O 0.1103(5) 0.1802(11) 0.7942(4) 0.0780(17) Uani 1 1 d . .
C4 C 0.7541(5) 0.2520(17) 0.8943(5) 0.0556(15) Uani 1 1 d . .
O3 O 0.1161(4) 0.2006(13) 0.6098(4) 0.0735(16) Uani 1 1 d . .
C3 C 0.7113(5) 0.2431(19) 0.7735(5) 0.0607(16) Uani 1 1 d . .
H3 H 0.7488 0.1312 0.7310 0.073 Uiso 1 1 calc R U
C8 C 0.3004(6) 0.3933(14) 0.5627(5) 0.0554(17) Uani 1 1 d . .
H8A H 0.3519 0.2478 0.5910 0.066 Uiso 1 1 calc R U
H8B H 0.3337 0.4700 0.5007 0.066 Uiso 1 1 calc R U
C7 C 0.8609(7) 0.093(2) 0.9577(7) 0.079(3) Uani 1 1 d . .
H7A H 0.8270 -0.0405 0.9958 0.119 Uiso 1 1 calc R U
H7B H 0.9196 0.1890 1.0164 0.119 Uiso 1 1 calc R U
H7C H 0.9054 0.0262 0.9020 0.119 Uiso 1 1 calc R U
C6 C 0.5961(7) 0.5627(15) 0.8956(5) 0.0625(19) Uani 1 1 d . .
H6 H 0.5554 0.6688 0.9381 0.075 Uiso 1 1 calc R U
C5 C 0.6942(7) 0.4177(17) 0.9533(6) 0.0652(19) Uani 1 1 d . .
H5 H 0.7221 0.4303 1.0355 0.078 Uiso 1 1 calc R U
C9 C 0.1635(6) 0.3219(15) 0.5154(6) 0.0596(17) Uani 1 1 d . .
H9 H 0.1121 0.4705 0.4886 0.072 Uiso 1 1 calc R U
C10 C 0.1425(7) 0.1422(17) 0.4194(6) 0.069(2) Uani 1 1 d . .
H10 H 0.1769 -0.0158 0.4361 0.082 Uiso 1 1 calc R U
C11 C 0.0784(6) 0.1894(18) 0.3117(6) 0.072(2) Uani 1 1 d . .
H11A H 0.0429 0.3457 0.2924 0.086 Uiso 1 1 calc R U
H11B H 0.0680 0.0669 0.2537 0.086 Uiso 1 1 calc R U
C12 C 0.1575(6) 0.2675(17) 0.7218(6) 0.0626(19) Uani 1 1 d . .
C13 C 0.2608(6) 0.4567(14) 0.7559(6) 0.0564(17) Uani 1 1 d . .
H13A H 0.2293 0.5895 0.7976 0.068 Uiso 1 1 calc R U
H13B H 0.3336 0.3815 0.8113 0.068 Uiso 1 1 calc R U

loop_
_atom_site_aniso_label
_atom_site_aniso_U_11
_atom_site_aniso_U_22
_atom_site_aniso_U_33
_atom_site_aniso_U_23
_atom_site_aniso_U_13
_atom_site_aniso_U_12
S1 0.0620(8) 0.0445(7) 0.0439(7) 0.0009(8) 0.0204(6) -0.0035(8)
C1 0.048(3) 0.053(4) 0.042(3) -0.003(3) 0.016(2) -0.013(3)
N1 0.052(3) 0.045(3) 0.045(3) -0.002(2) 0.017(2) 0.000(2)
O1 0.071(3) 0.051(2) 0.048(2) 0.011(2) 0.0193(19) -0.007(2)
O2 0.089(3) 0.046(2) 0.062(3) -0.012(2) 0.032(2) 0.005(2)
C2 0.051(3) 0.076(5) 0.034(3) -0.005(3) 0.012(2) 0.002(3)
O4 0.079(3) 0.093(5) 0.072(3) 0.013(3) 0.038(3) -0.016(3)
C4 0.049(3) 0.068(4) 0.051(3) 0.013(4) 0.016(3) -0.002(4)
O3 0.062(2) 0.105(5) 0.059(3) 0.002(3) 0.024(2) -0.021(3)
C3 0.051(3) 0.082(5) 0.051(3) -0.004(5) 0.016(3) 0.008(5)
C8 0.057(3) 0.064(4) 0.048(3) -0.001(3) 0.019(3) 0.001(3)
C7 0.058(4) 0.114(7) 0.062(4) 0.027(5) 0.008(3) 0.005(4)
C6 0.086(5) 0.064(4) 0.038(3) -0.005(3) 0.017(3) 0.001(4)
C5 0.079(4) 0.075(5) 0.036(3) 0.003(4) 0.004(3) -0.007(4)
C9 0.061(4) 0.063(4) 0.059(4) -0.003(3) 0.021(3) -0.004(3)
C10 0.066(4) 0.076(5) 0.061(4) -0.009(4) 0.010(3) -0.009(4)
C11 0.060(4) 0.085(7) 0.067(4) -0.004(4) 0.008(3) -0.006(4)
C12 0.054(3) 0.082(5) 0.056(4) -0.001(4) 0.022(3) -0.010(4)
C13 0.060(4) 0.067(4) 0.048(3) -0.003(3) 0.025(3) -0.006(3)

loop_
_atom_type_symbol
_atom_type_description
_atom_type_scat_dispersion_real
_atom_type_scat_dispersion_imag
_atom_type_scat_source
C C 0.0181 0.0091 'International Tables Vol C Tables 4.2.6.8 and 6.1.1.4'
H H 0.0000 0.0000 'International Tables Vol C Tables 4.2.6.8 and 6.1.1.4'
N N 0.0311 0.0180 'International Tables Vol C Tables 4.2.6.8 and 6.1.1.4'
O O 0.0492 0.0322 'International Tables Vol C Tables 4.2.6.8 and 6.1.1.4'
S S 0.3331 0.5567 'International Tables Vol C Tables 4.2.6.8 and 6.1.1.4'

loop_
_geom_angle_atom_site_label_1
_geom_angle_atom_site_label_2
_geom_angle_atom_site_label_3
_geom_angle
O2 S1 O1 120.1(3)
O2 S1 N1 105.7(3)
O1 S1 N1 106.0(3)
O2 S1 C1 108.3(3)
O1 S1 C1 108.8(3)
N1 S1 C1 107.1(3)
C2 C1 C6 119.7(7)
C2 C1 S1 119.7(5)
C6 C1 S1 120.6(5)
C8 N1 C13 112.5(5)
C8 N1 S1 118.6(4)
C13 N1 S1 115.0(4)
C1 C2 C3 119.8(6)
C1 C2 H2 120.1
C3 C2 H2 120.1
C3 C4 C5 116.9(7)
C3 C4 C7 121.2(7)
C5 C4 C7 121.9(6)
C12 O3 C9 121.3(6)
C4 C3 C2 121.8(7)
C4 C3 H3 119.1
C2 C3 H3 119.1
N1 C8 C9 108.1(5)
N1 C8 H8A 110.1
C9 C8 H8A 110.1
N1 C8 H8B 110.1
C9 C8 H8B 110.1
H8A C8 H8B 108.4
C4 C7 H7A 109.5
C4 C7 H7B 109.5
H7A C7 H7B 109.5
C4 C7 H7C 109.5
H7A C7 H7C 109.5
H7B C7 H7C 109.5
C5 C6 C1 119.8(7)
C5 C6 H6 120.1
C1 C6 H6 120.1
C6 C5 C4 122.0(6)
C6 C5 H5 119.0
C4 C5 H5 119.0
C10 C9 O3 104.9(6)
C10 C9 C8 114.4(6)
O3 C9 C8 109.2(5)
C10 C9 H9 109.4
O3 C9 H9 109.4
C8 C9 H9 109.4
C11 C10 C9 123.7(8)
C11 C10 H10 118.1
C9 C10 H10 118.1
C10 C11 H11A 120.0
C10 C11 H11B 120.0
H11A C11 H11B 120.0
O4 C12 O3 119.6(7)
O4 C12 C13 120.3(6)
O3 C12 C13 120.1(6)
N1 C13 C12 115.8(5)
N1 C13 H13A 108.3
C12 C13 H13A 108.3
N1 C13 H13B 108.3
C12 C13 H13B 108.3
H13A C13 H13B 107.4

loop_
_geom_bond_atom_site_label_1
_geom_bond_atom_site_label_2
_geom_bond_distance
S1 O2 1.425(4)
S1 O1 1.429(4)
S1 N1 1.625(5)
S1 C1 1.751(7)
C1 C2 1.367(9)
C1 C6 1.383(8)
N1 C8 1.450(8)
N1 C13 1.473(7)
C2 C3 1.382(10)
C2 H2 0.9400
O4 C12 1.190(8)
C4 C3 1.380(8)
C4 C5 1.390(11)
C4 C7 1.491(11)
O3 C12 1.331(8)
O3 C9 1.484(8)
C3 H3 0.9400
C8 C9 1.500(9)
C8 H8A 0.9800
C8 H8B 0.9800
C7 H7A 0.9700
C7 H7B 0.9700
C7 H7C 0.9700
C6 C5 1.363(11)
C6 H6 0.9400
C5 H5 0.9400
C9 C10 1.468(10)
C9 H9 0.9900
C10 C11 1.310(10)
C10 H10 0.9400
C11 H11A 0.9400
C11 H11B 0.9400
C12 C13 1.503(10)
C13 H13A 0.9800
C13 H13B 0.9800

loop_
_geom_torsion_atom_site_label_1
_geom_torsion_atom_site_label_2
_geom_torsion_atom_site_label_3
_geom_torsion_atom_site_label_4
_geom_torsion
O2 S1 C1 C2 -171.2(5)
O1 S1 C1 C2 -39.1(6)
N1 S1 C1 C2 75.2(5)
O2 S1 C1 C6 9.9(6)
O1 S1 C1 C6 142.1(6)
N1 S1 C1 C6 -103.7(6)
O2 S1 N1 C8 170.8(5)
O1 S1 N1 C8 42.3(5)
C1 S1 N1 C8 -73.8(5)
O2 S1 N1 C13 -51.9(5)
O1 S1 N1 C13 179.6(4)
C1 S1 N1 C13 63.5(5)
C6 C1 C2 C3 0.5(10)
S1 C1 C2 C3 -178.3(6)
C5 C4 C3 C2 1.0(12)
C7 C4 C3 C2 -178.2(7)
C1 C2 C3 C4 -1.8(12)
C13 N1 C8 C9 61.3(7)
S1 N1 C8 C9 -160.4(5)
C2 C1 C6 C5 1.5(11)
S1 C1 C6 C5 -179.7(6)
C1 C6 C5 C4 -2.3(12)
C3 C4 C5 C6 1.1(11)
C7 C4 C5 C6 -179.7(8)
C12 O3 C9 C10 156.7(7)
C12 O3 C9 C8 33.7(9)
N1 C8 C9 C10 -178.3(6)
N1 C8 C9 O3 -61.2(7)
O3 C9 C10 C11 125.5(7)
C8 C9 C10 C11 -115.0(8)
C9 O3 C12 O4 174.1(7)
C9 O3 C12 C13 -4.4(11)
C8 N1 C13 C12 -31.7(8)
S1 N1 C13 C12 -171.6(5)
O4 C12 C13 N1 -176.1(7)
O3 C12 C13 N1 2.4(10)
